data_2211349
loop_
_publ_author_name
'Sankar Muniappan'
'Israel Goldberg'

_publ_section_title
;
 Supramolecular assembly of diethyl 5-carboxybenzene-1,3-dicarboxylate
;
_journal_coeditor_code CS2023
_journal_issue 12
_journal_name_full 'Acta Crystallographica Section E'
_journal_page_first o5878
_journal_page_last o5880
_journal_paper_doi 10.1107/S1600536806050409
_journal_volume 62
_journal_year 2006
_chemical_formula_iupac 'C13 H14 O6'
_chemical_formula_moiety 'C13 H14 O6'
_chemical_formula_sum 'C13 H14 O6'
_chemical_formula_weight 266.24
_chemical_name_systematic
;
diethyl 5-carboxybenzene-1,3-dicarboxylate
;
_space_group_IT_number 2
_symmetry_cell_setting triclinic
_symmetry_space_group_name_Hall '-P 1'
_symmetry_space_group_name_H-M 'P -1'
_atom_sites_solution_hydrogens geom
_atom_sites_solution_primary direct
_atom_sites_solution_secondary difmap
_audit_creation_method SHELXL-97
_cell_angle_alpha 89.3231(13)
_cell_angle_beta 84.7769(14)
_cell_angle_gamma 81.383(2)
_cell_formula_units_Z 2
_cell_length_a 4.5368(2)
_cell_length_b 9.7315(4)
_cell_length_c 14.5803(6)
_cell_measurement_reflns_used 2093
_cell_measurement_temperature 110(2)
_cell_measurement_theta_max 30.47
_cell_measurement_theta_min 2.54
_cell_volume 633.81(5)
_computing_cell_refinement 'DENZO (Otwinowski & Minor, 1997)'
_computing_data_collection 'COLLECT (Nonius, 1999)'
_computing_data_reduction DENZO
_computing_molecular_graphics
;
ORTEPIII (Burnett & Johnson, 1996) and
MERCURY (Macrae <i>et al.</i>,  2006)
;
_computing_publication_material SHELXL97
_computing_structure_refinement 'SHELXL97 (Sheldrick, 1997)'
_computing_structure_solution 'SIR97 (Altomare <i>et al.</i>,  1994)'
_diffrn_ambient_temperature 110(2)
_diffrn_detector_area_resol_mean 12.8
_diffrn_measured_fraction_theta_full 0.979
_diffrn_measured_fraction_theta_max 0.979
_diffrn_measurement_device_type 'Nonius KappaCCD'
_diffrn_measurement_method '1\% \f and \w'
_diffrn_radiation_monochromator graphite
_diffrn_radiation_source 'fine-focus sealed tube'
_diffrn_radiation_type MoK\a
_diffrn_radiation_wavelength 0.71073
_diffrn_reflns_av_R_equivalents 0.029
_diffrn_reflns_av_sigmaI/netI 0.048
_diffrn_reflns_limit_h_max 6
_diffrn_reflns_limit_h_min -6
_diffrn_reflns_limit_k_max 13
_diffrn_reflns_limit_k_min -13
_diffrn_reflns_limit_l_max 20
_diffrn_reflns_limit_l_min -20
_diffrn_reflns_number 7439
_diffrn_reflns_theta_full 30.47
_diffrn_reflns_theta_max 30.47
_diffrn_reflns_theta_min 2.54
_diffrn_standards_number 0
_exptl_absorpt_coefficient_mu 0.111
_exptl_absorpt_correction_type none
_exptl_crystal_colour colorless
_exptl_crystal_density_diffrn 1.395
_exptl_crystal_density_method 'not measured'
_exptl_crystal_description block
_exptl_crystal_F_000 280
_exptl_crystal_size_max 0.45
_exptl_crystal_size_mid 0.30
_exptl_crystal_size_min 0.15
_refine_diff_density_max 0.464
_refine_diff_density_min -0.337
_refine_ls_extinction_method none
_refine_ls_goodness_of_fit_ref 1.030
_refine_ls_hydrogen_treatment refall
_refine_ls_matrix_type full
_refine_ls_number_parameters 228
_refine_ls_number_reflns 3794
_refine_ls_number_restraints 1
_refine_ls_restrained_S_all 1.031
_refine_ls_R_factor_all 0.0847
_refine_ls_R_factor_gt 0.0547
_refine_ls_shift/su_max 0.011
_refine_ls_shift/su_mean 0.002
_refine_ls_structure_factor_coef Fsqd
_refine_ls_weighting_details 'calc w=1/[\s^2^(Fo^2^)+(0.0961P)^2^+0.0936P] where P=(Fo^2^+2Fc^2^)/3'
_refine_ls_weighting_scheme calc
_refine_ls_wR_factor_gt 0.1444
_refine_ls_wR_factor_ref 0.1680
_reflns_number_gt 2600
_reflns_number_total 3794
_reflns_threshold_expression I>2\s(I)
_cod_data_source_file cs2023.cif
_cod_data_source_block I
_cod_database_code 2211349
_cod_database_fobs_code 2211349

loop_
_symmetry_equiv_pos_as_xyz
'x, y, z'
'-x, -y, -z'

loop_
_atom_site_type_symbol
_atom_site_label
_atom_site_fract_x
_atom_site_fract_y
_atom_site_fract_z
_atom_site_U_iso_or_equiv
_atom_site_adp_type
_atom_site_calc_flag
_atom_site_refinement_flags
_atom_site_occupancy
C C1 0.5895(3) 0.70658(14) 0.36849(10) 0.0213(3) Uani d . 1
C C2 0.7852(3) 0.69845(14) 0.28876(10) 0.0223(3) Uani d . 1
H H2 0.903(4) 0.772(2) 0.2713(14) 0.033(5) Uiso d . 1
C C3 0.8227(3) 0.58093(14) 0.23267(10) 0.0210(3) Uani d . 1
C C4 0.6610(3) 0.47229(14) 0.25619(10) 0.0216(3) Uani d . 1
H H4 0.682(4) 0.3874(18) 0.2155(13) 0.025(4) Uiso d . 1
C C5 0.4649(3) 0.48124(14) 0.33600(10) 0.0207(3) Uani d . 1
C C6 0.4287(3) 0.59841(14) 0.39296(10) 0.0217(3) Uani d . 1
H H6 0.291(4) 0.6074(19) 0.4496(15) 0.031(5) Uiso d . 1
C C7 0.5546(3) 0.83427(15) 0.42626(11) 0.0238(3) Uani d . 1
C C8 1.0358(3) 0.56587(14) 0.14808(10) 0.0219(3) Uani d . 1
C C9 0.2852(3) 0.36824(14) 0.36296(10) 0.0221(3) Uani d . 1
C C10 1.3433(4) 0.67885(17) 0.04106(11) 0.0296(4) Uani d . 1
H H10A 1.236(4) 0.656(2) -0.0125(15) 0.037(5) Uiso d . 1
H H10B 1.522(4) 0.604(2) 0.0511(14) 0.034(5) Uiso d . 1
C C11 1.4309(5) 0.8210(2) 0.02719(15) 0.0453(5) Uani d . 1
H H11A 1.255(6) 0.890(3) 0.0178(17) 0.056(7) Uiso d . 1
H H11B 1.568(6) 0.826(3) -0.0332(19) 0.059(7) Uiso d . 1
H H11C 1.539(6) 0.845(3) 0.0830(19) 0.061(7) Uiso d . 1
C C12 0.1456(4) 0.15601(16) 0.31680(12) 0.0279(3) Uani d . 1
H H12A -0.058(4) 0.1944(19) 0.3239(13) 0.027(4) Uiso d . 1
H H12B 0.207(4) 0.103(2) 0.3726(15) 0.036(5) Uiso d . 1
C C13 0.2099(6) 0.0618(2) 0.23426(16) 0.0520(6) Uani d . 1
H H13A 0.117(6) 0.109(3) 0.182(2) 0.064(8) Uiso d . 1
H H13B 0.108(5) -0.016(3) 0.2413(17) 0.056(7) Uiso d . 1
H H13C 0.430(7) 0.023(3) 0.222(2) 0.076(8) Uiso d . 1
O O14 0.3512(3) 0.84084(12) 0.49615(9) 0.0348(3) Uani d D 1
H H14 0.342(6) 0.9304(18) 0.527(2) 0.086(9) Uiso d D 1
O O15 0.7063(3) 0.92769(11) 0.40736(8) 0.0311(3) Uani d . 1
O O16 1.1373(2) 0.68510(11) 0.12477(7) 0.0264(3) Uani d . 1
O O17 1.1085(2) 0.45820(11) 0.10536(8) 0.0279(3) Uani d . 1
O O18 0.3250(2) 0.26729(11) 0.29900(8) 0.0270(3) Uani d . 1
O O19 0.1206(3) 0.36816(11) 0.43254(8) 0.0307(3) Uani d . 1

loop_
_atom_site_aniso_label
_atom_site_aniso_U_11
_atom_site_aniso_U_22
_atom_site_aniso_U_33
_atom_site_aniso_U_12
_atom_site_aniso_U_13
_atom_site_aniso_U_23
C1 0.0225(6) 0.0192(6) 0.0217(7) -0.0030(5) 0.0012(5) -0.0047(5)
C2 0.0225(7) 0.0198(6) 0.0244(8) -0.0043(5) 0.0013(5) -0.0017(5)
C3 0.0218(6) 0.0207(6) 0.0201(7) -0.0041(5) 0.0022(5) -0.0026(5)
C4 0.0219(6) 0.0196(6) 0.0230(7) -0.0031(5) 0.0004(5) -0.0030(5)
C5 0.0205(6) 0.0194(6) 0.0218(7) -0.0030(5) 0.0012(5) -0.0014(5)
C6 0.0212(6) 0.0212(6) 0.0216(7) -0.0018(5) 0.0017(5) -0.0026(5)
C7 0.0245(7) 0.0230(7) 0.0230(7) -0.0027(6) 0.0014(5) -0.0037(5)
C8 0.0222(6) 0.0220(6) 0.0219(7) -0.0058(5) 0.0006(5) -0.0016(5)
C9 0.0231(6) 0.0190(6) 0.0238(8) -0.0038(5) 0.0011(5) -0.0024(5)
C10 0.0351(8) 0.0297(8) 0.0239(8) -0.0113(7) 0.0095(6) -0.0046(6)
C11 0.0573(12) 0.0338(9) 0.0440(12) -0.0186(9) 0.0197(10) -0.0040(8)
C12 0.0313(8) 0.0224(7) 0.0307(9) -0.0111(6) 0.0053(6) -0.0018(6)
C13 0.0730(15) 0.0423(10) 0.0452(13) -0.0363(11) 0.0183(11) -0.0165(9)
O14 0.0373(6) 0.0310(6) 0.0351(7) -0.0093(5) 0.0108(5) -0.0109(5)
O15 0.0375(6) 0.0241(5) 0.0318(7) -0.0109(5) 0.0079(5) -0.0084(4)
O16 0.0299(5) 0.0236(5) 0.0251(6) -0.0087(4) 0.0093(4) -0.0050(4)
O17 0.0327(6) 0.0247(5) 0.0257(6) -0.0080(4) 0.0070(4) -0.0079(4)
O18 0.0309(5) 0.0225(5) 0.0279(6) -0.0106(4) 0.0067(4) -0.0060(4)
O19 0.0359(6) 0.0287(5) 0.0271(6) -0.0107(5) 0.0103(5) -0.0036(4)

loop_
_atom_type_symbol
_atom_type_description
_atom_type_scat_dispersion_real
_atom_type_scat_dispersion_imag
_atom_type_scat_source
C C 0.0033 0.0016 'International Tables Vol C Tables 4.2.6.8 and 6.1.1.4'
H H 0.0000 0.0000 'International Tables Vol C Tables 4.2.6.8 and 6.1.1.4'
O O 0.0106 0.0060 'International Tables Vol C Tables 4.2.6.8 and 6.1.1.4'

loop_
_geom_angle_atom_site_label_1
_geom_angle_atom_site_label_2
_geom_angle_atom_site_label_3
_geom_angle
C2 C1 C6 120.69(13)
C2 C1 C7 118.30(12)
C6 C1 C7 121.01(13)
C1 C2 C3 119.99(13)
C1 C2 H2 121.9(11)
C3 C2 H2 118.1(11)
C2 C3 C4 119.79(13)
C2 C3 C8 121.91(12)
C4 C3 C8 118.29(12)
C5 C4 C3 119.92(13)
C5 C4 H4 119.3(10)
C3 C4 H4 120.8(10)
C4 C5 C6 120.47(12)
C4 C5 C9 121.58(12)
C6 C5 C9 117.95(12)
C1 C6 C5 119.13(13)
C1 C6 H6 118.9(11)
C5 C6 H6 122.0(11)
O15 C7 O14 123.04(13)
O15 C7 C1 121.37(13)
O14 C7 C1 115.58(12)
O17 C8 O16 123.98(13)
O17 C8 C3 123.84(13)
O16 C8 C3 112.18(12)
O19 C9 O18 123.89(12)
O19 C9 C5 124.44(12)
O18 C9 C5 111.66(12)
O16 C10 C11 107.01(13)
O16 C10 H10A 109.0(11)
C11 C10 H10A 108.9(12)
O16 C10 H10B 107.3(11)
C11 C10 H10B 112.8(10)
H10A C10 H10B 111.7(16)
C10 C11 H11A 110.6(14)
C10 C11 H11B 111.5(14)
H11A C11 H11B 103(2)
C10 C11 H11C 108.9(14)
H11A C11 H11C 112(2)
H11B C11 H11C 110.2(19)
O18 C12 C13 106.35(13)
O18 C12 H12A 109.1(11)
C13 C12 H12A 110.5(11)
O18 C12 H12B 109.8(11)
C13 C12 H12B 109.5(11)
H12A C12 H12B 111.3(16)
C12 C13 H13A 109.0(16)
C12 C13 H13B 112.0(15)
H13A C13 H13B 101(2)
C12 C13 H13C 112.9(17)
H13A C13 H13C 115(2)
H13B C13 H13C 106(2)
C7 O14 H14 108.1(18)
C8 O16 C10 115.22(11)
C9 O18 C12 115.67(11)

loop_
_geom_bond_atom_site_label_1
_geom_bond_atom_site_label_2
_geom_bond_distance
C1 C2 1.392(2)
C1 C6 1.3934(19)
C1 C7 1.4900(19)
C2 C3 1.3945(19)
C2 H2 0.973(19)
C3 C4 1.3969(19)
C3 C8 1.491(2)
C4 C5 1.394(2)
C4 H4 1.011(18)
C5 C6 1.3993(19)
C5 C9 1.4926(19)
C6 H6 0.99(2)
C7 O15 1.2342(18)
C7 O14 1.3064(18)
C8 O17 1.2121(17)
C8 O16 1.3401(17)
C9 O19 1.2038(17)
C9 O18 1.3435(17)
C10 O16 1.4643(18)
C10 C11 1.502(2)
C10 H10A 1.00(2)
C10 H10B 1.03(2)
C11 H11A 0.98(3)
C11 H11B 1.04(3)
C11 H11C 1.03(3)
C12 O18 1.4565(17)
C12 C13 1.502(2)
C12 H12A 0.940(19)
C12 H12B 0.99(2)
C13 H13A 0.99(3)
C13 H13B 0.95(2)
C13 H13C 1.01(3)
O14 H14 0.976(10)

loop_
_geom_hbond_atom_site_label_D
_geom_hbond_atom_site_label_H
_geom_hbond_atom_site_label_A
_geom_hbond_site_symmetry_A
_geom_hbond_distance_DH
_geom_hbond_distance_HA
_geom_hbond_distance_DA
_geom_hbond_angle_DHA
O14 H14 O15 2_676 0.980(10) 1.670(10) 2.637(2) 171(3)
C6 H6 O19 2_566 0.99(2) 2.40(2) 3.378(2) 169(2)

loop_
_cod_related_entry_id
_cod_related_entry_database
_cod_related_entry_code
1 ChemSpider 4256163
